data_4309836
loop_
_publ_author_name
'Laura B. Picraux'
'Amanda L. Smeigh'
'Dong Guo'
'James K. McCusker'

_publ_contact_author_address
;
Department of Chemistry
Michigan State University
East Lansing, MI 48824
USA
;
_publ_contact_author_email jkm@cem.msu.edu
_publ_contact_author_fax '(517) 353-1793'
_publ_contact_author_name 'Dr. James K. McCusker'
_publ_contact_author_phone '(517) 355-9715 ext.106'
_publ_section_title
;
Intramolecular Energy Transfer Involving Heisenberg Spin-Coupled Dinuclear
Iron-Oxo Complexes
;
_journal_name_full 'Inorganic Chemistry'
_journal_page_first 7846
_journal_page_last 7859
_journal_paper_doi 10.1021/ic0506761
_journal_volume 44
_journal_year 2005
_chemical_formula_sum 'C50 H65 B Fe2 N10 O11'
_chemical_formula_weight 1104.63
_chemical_name_common Fe2O(O2CCH2C10H7)2tren2
_chemical_name_systematic
; 
 ? 
;
_space_group_IT_number 1
_symmetry_cell_setting triclinic
_symmetry_space_group_name_Hall 'P 1'
_symmetry_space_group_name_H-M 'P 1'
_atom_sites_solution_hydrogens geom
_atom_sites_solution_primary direct
_atom_sites_solution_secondary difmap
_audit_creation_method SHELXL-97
_cell_angle_alpha 69.257(2)
_cell_angle_beta 77.285(2)
_cell_angle_gamma 73.252(2)
_cell_formula_units_Z 2
_cell_length_a 10.2299(11)
_cell_length_b 15.7752(17)
_cell_length_c 18.864(2)
_cell_measurement_temperature 173(2)
_cell_volume 2702.4(5)
_computing_cell_refinement 'Bruker XSCANS'
_computing_data_collection 'Bruker XSCANS'
_computing_data_reduction 'Bruker SHELXTL'
_computing_molecular_graphics 'Bruker SHELXTL'
_computing_publication_material 'Bruker SHELXTL'
_computing_structure_refinement 'SHELXL-97 (Sheldrick, 1997)'
_computing_structure_solution 'SHELXS-97 (Sheldrick, 1990)'
_diffrn_ambient_temperature 173(2)
_diffrn_measured_fraction_theta_full 0.942
_diffrn_measured_fraction_theta_max 0.942
_diffrn_measurement_device_type 'Bruker P4'
_diffrn_measurement_method '\w scans'
_diffrn_radiation_monochromator graphite
_diffrn_radiation_source 'fine-focus sealed tube'
_diffrn_radiation_type MoK\a
_diffrn_radiation_wavelength 0.71073
_diffrn_reflns_av_R_equivalents 0.0567
_diffrn_reflns_av_sigmaI/netI 0.1932
_diffrn_reflns_limit_h_max 13
_diffrn_reflns_limit_h_min -13
_diffrn_reflns_limit_k_max 20
_diffrn_reflns_limit_k_min -21
_diffrn_reflns_limit_l_max 24
_diffrn_reflns_limit_l_min -25
_diffrn_reflns_number 32792
_diffrn_reflns_theta_full 28.31
_diffrn_reflns_theta_max 28.31
_diffrn_reflns_theta_min 1.53
_exptl_absorpt_coefficient_mu 0.604
_exptl_absorpt_correction_type none
_exptl_crystal_colour green-brown
_exptl_crystal_density_diffrn 1.358
_exptl_crystal_density_method 'not measured'
_exptl_crystal_description block
_exptl_crystal_F_000 1160
_exptl_crystal_size_max 0.5
_exptl_crystal_size_mid 0.3
_exptl_crystal_size_min 0.3
_refine_diff_density_max 0.638
_refine_diff_density_min -0.556
_refine_diff_density_rms 0.068
_refine_ls_abs_structure_details 'Flack H D (1983), Acta Cryst. A39, 876-881'
_refine_ls_abs_structure_Flack -0.005(10)
_refine_ls_extinction_method none
_refine_ls_goodness_of_fit_ref 0.911
_refine_ls_hydrogen_treatment mixed
_refine_ls_matrix_type full
_refine_ls_number_parameters 1342
_refine_ls_number_reflns 24084
_refine_ls_number_restraints 3
_refine_ls_restrained_S_all 0.911
_refine_ls_R_factor_all 0.1404
_refine_ls_R_factor_gt 0.0685
_refine_ls_shift/su_max 0.001
_refine_ls_shift/su_mean 0.000
_refine_ls_structure_factor_coef Fsqd
_refine_ls_weighting_details 'calc w=1/[\s^2^(Fo^2^)+(0.0001P)^2^+0.0000P] where P=(Fo^2^+2Fc^2^)/3'
_refine_ls_weighting_scheme calc
_refine_ls_wR_factor_gt 0.0783
_refine_ls_wR_factor_ref 0.0919
_reflns_number_gt 13144
_reflns_number_total 24084
_reflns_threshold_expression >2sigma(I)
_cod_data_source_file ic0506761si20050502_110933_1.cif
_cod_data_source_block complex_8
_cod_depositor_comments
;
The following automatic conversions were performed:
'_symmetry_cell_setting' value 'Triclinic' changed to 'triclinic'
according to '/home/saulius/struct/CIF-dictionaries/cif_core.dic'
dictionary named 'cif_core.dic' version 2.4.1 from 2010-06-29.

Automatic conversion script
Id: cif_fix_enum 1527 2010-12-29 10:47:43Z saulius 
;
_cod_database_code 4309836

loop_
_symmetry_equiv_pos_as_xyz
'x, y, z'

loop_
_atom_site_label
_atom_site_type_symbol
_atom_site_fract_x
_atom_site_fract_y
_atom_site_fract_z
_atom_site_U_iso_or_equiv
_atom_site_adp_type
_atom_site_occupancy
_atom_site_symmetry_multiplicity
_atom_site_calc_flag
_atom_site_refinement_flags
_atom_site_disorder_assembly
_atom_site_disorder_group
Fe1 Fe 0.03622(7) 0.64132(5) 0.02773(4) 0.0230(2) Uani 1 1 d . . .
Fe2 Fe -0.07631(8) 0.86808(5) -0.01244(4) 0.0231(2) Uani 1 1 d . . .
O1 O 0.0096(3) 0.7528(2) 0.0379(2) 0.0279(9) Uani 1 1 d . . .
O3 O -0.0592(4) 0.6858(2) -0.0673(2) 0.0287(10) Uani 1 1 d . . .
O2 O -0.1169(3) 0.8416(2) -0.10347(19) 0.0255(9) Uani 1 1 d . . .
N1 N 0.1503(4) 0.5655(3) 0.1230(2) 0.0312(12) Uani 1 1 d . . .
H1A H 0.2060 0.5993 0.1250 0.037 Uiso 1 1 calc R . .
H1B H 0.0912 0.5567 0.1666 0.037 Uiso 1 1 calc R . .
N2 N 0.2264(4) 0.6232(3) -0.0503(2) 0.0318(12) Uani 1 1 d . . .
H2A H 0.2177 0.6705 -0.0943 0.038 Uiso 1 1 calc R . .
H2B H 0.2955 0.6264 -0.0296 0.038 Uiso 1 1 calc R . .
N3 N -0.1519(4) 0.6059(3) 0.0928(2) 0.0300(12) Uani 1 1 d . . .
H3A H -0.1641 0.6170 0.1377 0.036 Uiso 1 1 calc R . .
H3B H -0.2227 0.6435 0.0673 0.036 Uiso 1 1 calc R . .
N4 N 0.0691(4) 0.4942(3) 0.0293(3) 0.0300(12) Uani 1 1 d . . .
N5 N -0.0660(4) 0.9241(3) 0.0741(2) 0.0275(11) Uani 1 1 d . . .
H5A H -0.1432 0.9222 0.1079 0.033 Uiso 1 1 calc R . .
H5B H 0.0060 0.8890 0.0994 0.033 Uiso 1 1 calc R . .
N6 N 0.0995(4) 0.9129(3) -0.0868(3) 0.0307(13) Uani 1 1 d . . .
H6A H 0.1659 0.9019 -0.0582 0.037 Uiso 1 1 calc R . .
H6B H 0.1320 0.8780 -0.1185 0.037 Uiso 1 1 calc R . .
N7 N -0.2945(4) 0.8778(3) 0.0234(2) 0.0261(11) Uani 1 1 d . . .
H7A H -0.3239 0.8458 0.0013 0.031 Uiso 1 1 calc R . .
H7B H -0.3092 0.8515 0.0744 0.031 Uiso 1 1 calc R . .
N8 N -0.1623(5) 1.0222(3) -0.0667(3) 0.0269(12) Uani 1 1 d . . .
C1 C 0.2338(6) 0.4742(4) 0.1171(4) 0.0401(17) Uani 1 1 d . . .
H1C H 0.2622 0.4349 0.1664 0.048 Uiso 1 1 calc R . .
H1D H 0.3160 0.4827 0.0807 0.048 Uiso 1 1 calc R . .
C2 C 0.1518(6) 0.4278(4) 0.0915(3) 0.0439(19) Uani 1 1 d . . .
H2C H 0.2141 0.3783 0.0733 0.053 Uiso 1 1 calc R . .
H2D H 0.0902 0.3998 0.1349 0.053 Uiso 1 1 calc R . .
C3 C 0.2645(6) 0.5327(4) -0.0680(3) 0.0388(16) Uani 1 1 d . . .
H3C H 0.3367 0.4894 -0.0387 0.047 Uiso 1 1 calc R . .
H3D H 0.2992 0.5435 -0.1219 0.047 Uiso 1 1 calc R . .
C4 C 0.1405(6) 0.4916(4) -0.0488(3) 0.0358(15) Uani 1 1 d . . .
H4A H 0.0778 0.5269 -0.0864 0.043 Uiso 1 1 calc R . .
H4B H 0.1690 0.4278 -0.0497 0.043 Uiso 1 1 calc R . .
C5 C -0.1561(5) 0.5083(4) 0.1081(3) 0.0362(16) Uani 1 1 d . . .
H5C H -0.2505 0.5036 0.1135 0.043 Uiso 1 1 calc R . .
H5D H -0.1187 0.4695 0.1552 0.043 Uiso 1 1 calc R . .
C6 C -0.0704(5) 0.4755(4) 0.0409(3) 0.0344(15) Uani 1 1 d . . .
H6C H -0.0628 0.4094 0.0521 0.041 Uiso 1 1 calc R . .
H6D H -0.1143 0.5089 -0.0051 0.041 Uiso 1 1 calc R . .
C7 C -0.0508(6) 1.0206(4) 0.0403(3) 0.0392(16) Uani 1 1 d . . .
H7C H 0.0432 1.0211 0.0162 0.047 Uiso 1 1 calc R . .
H7D H -0.0698 1.0496 0.0801 0.047 Uiso 1 1 calc R . .
C8 C -0.1499(6) 1.0763(4) -0.0194(3) 0.0358(15) Uani 1 1 d . . .
H8A H -0.2403 1.0968 0.0067 0.043 Uiso 1 1 calc R . .
H8B H -0.1181 1.1313 -0.0526 0.043 Uiso 1 1 calc R . .
C9 C 0.0731(6) 1.0120(4) -0.1334(3) 0.0383(16) Uani 1 1 d . . .
H9A H 0.1286 1.0193 -0.1831 0.046 Uiso 1 1 calc R . .
H9B H 0.0978 1.0482 -0.1084 0.046 Uiso 1 1 calc R . .
C10 C -0.0774(6) 1.0463(4) -0.1430(3) 0.0360(15) Uani 1 1 d . . .
H10A H -0.0986 1.1132 -0.1671 0.043 Uiso 1 1 calc R . .
H10B H -0.0984 1.0177 -0.1756 0.043 Uiso 1 1 calc R . .
C11 C -0.3750(5) 0.9755(3) 0.0027(3) 0.0322(14) Uani 1 1 d . . .
H11A H -0.3775 1.0024 0.0421 0.039 Uiso 1 1 calc R . .
H11B H -0.4688 0.9777 -0.0014 0.039 Uiso 1 1 calc R . .
C12 C -0.3079(5) 1.0313(4) -0.0737(3) 0.0325(15) Uani 1 1 d . . .
H12A H -0.3117 1.0076 -0.1140 0.039 Uiso 1 1 calc R . .
H12B H -0.3565 1.0963 -0.0865 0.039 Uiso 1 1 calc R . .
C13 C -0.1013(5) 0.7645(4) -0.1140(3) 0.0254(14) Uani 1 1 d . . .
C14 C -0.1383(5) 0.7682(3) -0.1882(3) 0.0273(14) Uani 1 1 d . . .
H14A H -0.0898 0.8093 -0.2301 0.033 Uiso 1 1 calc R . .
H14B H -0.2362 0.7948 -0.1893 0.033 Uiso 1 1 calc R . .
C15 C -0.1038(6) 0.6741(4) -0.2004(3) 0.0274(14) Uani 1 1 d . . .
C16 C -0.1761(5) 0.6079(4) -0.1581(3) 0.0275(13) Uani 1 1 d . . .
H16A H -0.2533 0.6233 -0.1244 0.033 Uiso 1 1 calc R . .
C17 C -0.1374(6) 0.5176(4) -0.1639(3) 0.0296(14) Uani 1 1 d . . .
C18 C -0.2072(6) 0.4471(4) -0.1172(3) 0.0370(16) Uani 1 1 d . . .
H18A H -0.2815 0.4604 -0.0812 0.044 Uiso 1 1 calc R . .
C19 C -0.1671(7) 0.3613(5) -0.1243(4) 0.0445(18) Uani 1 1 d . . .
H19A H -0.2138 0.3159 -0.0927 0.053 Uiso 1 1 calc R . .
C20 C -0.0566(7) 0.3388(4) -0.1782(4) 0.053(2) Uani 1 1 d . . .
H20A H -0.0312 0.2790 -0.1823 0.064 Uiso 1 1 calc R . .
C21 C 0.0138(6) 0.4034(4) -0.2245(4) 0.0423(17) Uani 1 1 d . . .
H21A H 0.0868 0.3882 -0.2605 0.051 Uiso 1 1 calc R . .
C22 C -0.0244(6) 0.4950(4) -0.2178(3) 0.0313(15) Uani 1 1 d . . .
C23 C 0.0498(6) 0.5636(4) -0.2621(3) 0.0390(16) Uani 1 1 d . . .
H23A H 0.1252 0.5499 -0.2974 0.047 Uiso 1 1 calc R . .
C24 C 0.0114(6) 0.6491(4) -0.2531(3) 0.0352(15) Uani 1 1 d . . .
H24A H 0.0620 0.6932 -0.2824 0.042 Uiso 1 1 calc R . .
B1 B -0.1005(6) 0.1712(4) 0.2007(4) 0.0246(15) Uani 1 1 d . . .
C49 C 0.0305(6) 0.1610(4) 0.1332(3) 0.0259(13) Uani 1 1 d . . .
C50 C 0.0233(6) 0.2123(3) 0.0558(3) 0.0307(14) Uani 1 1 d . . .
H50A H -0.0610 0.2507 0.0419 0.037 Uiso 1 1 calc R . .
C51 C 0.1353(6) 0.2090(4) -0.0014(4) 0.0406(16) Uani 1 1 d . . .
H51A H 0.1253 0.2448 -0.0519 0.049 Uiso 1 1 calc R . .
C52 C 0.2612(6) 0.1521(4) 0.0177(4) 0.0464(17) Uani 1 1 d . . .
H52A H 0.3370 0.1490 -0.0198 0.056 Uiso 1 1 calc R . .
C53 C 0.2736(6) 0.0998(4) 0.0933(4) 0.0449(17) Uani 1 1 d . . .
H53A H 0.3582 0.0612 0.1065 0.054 Uiso 1 1 calc R . .
C54 C 0.1621(6) 0.1041(4) 0.1491(4) 0.0370(16) Uani 1 1 d . . .
H54A H 0.1737 0.0682 0.1994 0.044 Uiso 1 1 calc R . .
C55 C -0.0834(6) 0.2450(3) 0.2399(3) 0.0280(14) Uani 1 1 d . . .
C56 C -0.1966(6) 0.3025(4) 0.2705(3) 0.0323(14) Uani 1 1 d . . .
H56A H -0.2845 0.3017 0.2654 0.039 Uiso 1 1 calc R . .
C57 C -0.1838(7) 0.3603(4) 0.3079(3) 0.0417(17) Uani 1 1 d . . .
H57A H -0.2617 0.3980 0.3266 0.050 Uiso 1 1 calc R . .
C58 C -0.0551(7) 0.3617(4) 0.3174(3) 0.0447(17) Uani 1 1 d . . .
H58A H -0.0455 0.3998 0.3430 0.054 Uiso 1 1 calc R . .
C59 C 0.0602(6) 0.3062(4) 0.2885(3) 0.0395(16) Uani 1 1 d . . .
H59A H 0.1478 0.3060 0.2951 0.047 Uiso 1 1 calc R . .
C60 C 0.0435(6) 0.2505(4) 0.2495(3) 0.0325(14) Uani 1 1 d . . .
H60A H 0.1220 0.2152 0.2289 0.039 Uiso 1 1 calc R . .
C61 C -0.1022(5) 0.0704(4) 0.2690(3) 0.0273(14) Uani 1 1 d . . .
C62 C -0.1722(6) 0.0688(4) 0.3427(3) 0.0365(15) Uani 1 1 d . . .
H62A H -0.2149 0.1254 0.3517 0.044 Uiso 1 1 calc R . .
C63 C -0.1808(6) -0.0129(4) 0.4028(4) 0.0422(17) Uani 1 1 d . . .
H63A H -0.2278 -0.0103 0.4504 0.051 Uiso 1 1 calc R . .
C64 C -0.1196(7) -0.0966(5) 0.3910(4) 0.054(2) Uani 1 1 d . . .
H64A H -0.1237 -0.1517 0.4308 0.065 Uiso 1 1 calc R . .
C65 C -0.0517(6) -0.0994(4) 0.3200(4) 0.0492(19) Uani 1 1 d . . .
H65A H -0.0105 -0.1565 0.3118 0.059 Uiso 1 1 calc R . .
C66 C -0.0444(6) -0.0178(4) 0.2607(4) 0.0413(17) Uani 1 1 d . . .
H66A H 0.0010 -0.0218 0.2131 0.050 Uiso 1 1 calc R . .
C67 C -0.2452(5) 0.2054(4) 0.1618(3) 0.0239(13) Uani 1 1 d . . .
C68 C -0.3174(6) 0.1435(4) 0.1627(3) 0.0352(15) Uani 1 1 d . . .
H68A H -0.2878 0.0813 0.1907 0.042 Uiso 1 1 calc R . .
C69 C -0.4311(6) 0.1672(4) 0.1251(4) 0.0432(17) Uani 1 1 d . . .
H69A H -0.4760 0.1223 0.1281 0.052 Uiso 1 1 calc R . .
C70 C -0.4763(6) 0.2595(5) 0.0829(4) 0.0487(18) Uani 1 1 d . . .
H70A H -0.5508 0.2774 0.0559 0.058 Uiso 1 1 calc R . .
C72 C -0.4095(6) 0.3237(4) 0.0815(3) 0.0425(17) Uani 1 1 d . . .
H72A H -0.4393 0.3859 0.0536 0.051 Uiso 1 1 calc R . .
C73 C -0.2980(6) 0.2971(4) 0.1212(3) 0.0344(15) Uani 1 1 d . . .
H73A H -0.2568 0.3428 0.1205 0.041 Uiso 1 1 calc R . .
Fe3 Fe 0.57862(7) 0.63373(5) 0.52376(4) 0.0219(2) Uani 1 1 d . . .
Fe4 Fe 0.41003(7) 0.85461(5) 0.48044(4) 0.0224(2) Uani 1 1 d . . .
O4 O 0.5327(3) 0.7517(2) 0.5264(2) 0.0249(9) Uani 1 1 d . . .
O5 O 0.4724(3) 0.6545(2) 0.4358(2) 0.0268(9) Uani 1 1 d . . .
O6 O 0.3662(4) 0.8056(2) 0.4041(2) 0.0288(10) Uani 1 1 d . . .
N9 N 0.7572(4) 0.6329(3) 0.4385(2) 0.0316(12) Uani 1 1 d . . .
H9C H 0.7317 0.6695 0.3926 0.038 Uiso 1 1 calc R . .
H9D H 0.8172 0.6572 0.4494 0.038 Uiso 1 1 calc R . .
N10 N 0.7088(4) 0.5825(3) 0.6127(2) 0.0296(12) Uani 1 1 d . . .
H10C H 0.7943 0.5903 0.5920 0.036 Uiso 1 1 calc R . .
H10D H 0.6758 0.6153 0.6459 0.036 Uiso 1 1 calc R . .
N11 N 0.4125(4) 0.5776(3) 0.6020(2) 0.0233(11) Uani 1 1 d . . .
H11C H 0.4094 0.5858 0.6472 0.028 Uiso 1 1 calc R . .
H11D H 0.3326 0.6109 0.5837 0.028 Uiso 1 1 calc R . .
N12 N 0.6463(4) 0.4824(3) 0.5344(2) 0.0251(11) Uani 1 1 d . . .
N13 N 0.4131(4) 0.9344(3) 0.5519(2) 0.0325(12) Uani 1 1 d . . .
H13A H 0.3456 0.9263 0.5917 0.039 Uiso 1 1 calc R . .
H13B H 0.4941 0.9142 0.5706 0.039 Uiso 1 1 calc R . .
N14 N 0.5432(4) 0.9216(3) 0.3847(2) 0.0298(12) Uani 1 1 d . . .
H14C H 0.6137 0.9275 0.4025 0.036 Uiso 1 1 calc R . .
H14D H 0.5787 0.8841 0.3553 0.036 Uiso 1 1 calc R . .
N15 N 0.2107(4) 0.8305(3) 0.5400(2) 0.0315(12) Uani 1 1 d . . .
H15A H 0.1911 0.7867 0.5264 0.038 Uiso 1 1 calc R . .
H15B H 0.2146 0.8085 0.5906 0.038 Uiso 1 1 calc R . .
N16 N 0.2713(4) 0.9931(3) 0.4279(3) 0.0277(12) Uani 1 1 d . . .
C25 C 0.7144(6) 0.4825(4) 0.6537(3) 0.0292(15) Uani 1 1 d . . .
H25A H 0.6294 0.4756 0.6878 0.035 Uiso 1 1 calc R . .
H25B H 0.7898 0.4565 0.6843 0.035 Uiso 1 1 calc R . .
C26 C 0.7345(5) 0.4315(4) 0.5981(3) 0.0290(14) Uani 1 1 d . . .
H26A H 0.7132 0.3711 0.6250 0.035 Uiso 1 1 calc R . .
H26B H 0.8306 0.4210 0.5761 0.035 Uiso 1 1 calc R . .
C27 C 0.8283(6) 0.5365(4) 0.4340(3) 0.0404(16) Uani 1 1 d . . .
H27A H 0.8683 0.5400 0.3817 0.048 Uiso 1 1 calc R . .
H27B H 0.9020 0.5097 0.4658 0.048 Uiso 1 1 calc R . .
C28 C 0.7266(6) 0.4760(4) 0.4608(3) 0.0385(16) Uani 1 1 d . . .
H28A H 0.6647 0.4951 0.4229 0.046 Uiso 1 1 calc R . .
H28B H 0.7752 0.4118 0.4663 0.046 Uiso 1 1 calc R . .
C29 C 0.4213(5) 0.4779(3) 0.6156(3) 0.0290(14) Uani 1 1 d . . .
H29A H 0.3307 0.4685 0.6180 0.035 Uiso 1 1 calc R . .
H29B H 0.4557 0.4409 0.6639 0.035 Uiso 1 1 calc R . .
C30 C 0.5182(6) 0.4478(4) 0.5505(3) 0.0342(15) Uani 1 1 d . . .
H30A H 0.5416 0.3804 0.5643 0.041 Uiso 1 1 calc R . .
H30B H 0.4727 0.4726 0.5049 0.041 Uiso 1 1 calc R . .
C31 C 0.3934(6) 1.0346(4) 0.5073(3) 0.0369(16) Uani 1 1 d . . .
H31A H 0.4751 1.0457 0.4713 0.044 Uiso 1 1 calc R . .
H31B H 0.3771 1.0716 0.5413 0.044 Uiso 1 1 calc R . .
C32 C 0.2691(6) 1.0615(4) 0.4645(4) 0.0394(17) Uani 1 1 d . . .
H32A H 0.1853 1.0675 0.5002 0.047 Uiso 1 1 calc R . .
H32B H 0.2679 1.1217 0.4258 0.047 Uiso 1 1 calc R . .
C33 C 0.0988(6) 0.9156(4) 0.5232(3) 0.0445(17) Uani 1 1 d . . .
H33A H 0.0922 0.9502 0.5578 0.053 Uiso 1 1 calc R . .
H33B H 0.0116 0.8990 0.5303 0.053 Uiso 1 1 calc R . .
C34 C 0.1304(5) 0.9751(4) 0.4409(4) 0.0434(17) Uani 1 1 d . . .
H34A H 0.1258 0.9433 0.4062 0.052 Uiso 1 1 calc R . .
H34B H 0.0623 1.0338 0.4305 0.052 Uiso 1 1 calc R . .
C35 C 0.4777(6) 1.0140(4) 0.3363(3) 0.0378(16) Uani 1 1 d . . .
H35A H 0.5159 1.0219 0.2831 0.045 Uiso 1 1 calc R . .
H35B H 0.4951 1.0624 0.3510 0.045 Uiso 1 1 calc R . .
C36 C 0.3275(6) 1.0215(4) 0.3460(3) 0.0382(16) Uani 1 1 d . . .
H36A H 0.2815 1.0853 0.3215 0.046 Uiso 1 1 calc R . .
H36B H 0.3098 0.9821 0.3214 0.046 Uiso 1 1 calc R . .
C37 C 0.4013(6) 0.7270(4) 0.3946(3) 0.0270(14) Uani 1 1 d . . .
C38 C 0.3480(6) 0.7219(4) 0.3271(3) 0.0399(16) Uani 1 1 d . . .
H38A H 0.2494 0.7478 0.3314 0.048 Uiso 1 1 calc R . .
H38B H 0.3892 0.7618 0.2806 0.048 Uiso 1 1 calc R . .
C39 C 0.3740(6) 0.6271(4) 0.3180(3) 0.0305(14) Uani 1 1 d . . .
C40 C 0.4471(6) 0.6074(4) 0.2511(3) 0.0388(17) Uani 1 1 d . . .
H40A H 0.4851 0.6531 0.2126 0.047 Uiso 1 1 calc R . .
C41 C 0.4641(6) 0.5235(4) 0.2409(4) 0.0405(17) Uani 1 1 d . . .
H41A H 0.5117 0.5137 0.1954 0.049 Uiso 1 1 calc R . .
C42 C 0.4113(5) 0.4518(4) 0.2976(3) 0.0331(15) Uani 1 1 d . . .
C43 C 0.4308(6) 0.3632(4) 0.2901(4) 0.0379(16) Uani 1 1 d . . .
H43A H 0.4775 0.3513 0.2451 0.046 Uiso 1 1 calc R . .
C44 C 0.3807(6) 0.2936(4) 0.3494(4) 0.0458(18) Uani 1 1 d . . .
H44A H 0.3977 0.2343 0.3451 0.055 Uiso 1 1 calc R . .
C45 C 0.3055(6) 0.3123(4) 0.4147(4) 0.0499(18) Uani 1 1 d . . .
H45A H 0.2685 0.2661 0.4532 0.060 Uiso 1 1 calc R . .
C46 C 0.2845(6) 0.3986(4) 0.4238(4) 0.0432(17) Uani 1 1 d . . .
H46A H 0.2341 0.4098 0.4684 0.052 Uiso 1 1 calc R . .
C47 C 0.3384(6) 0.4691(4) 0.3667(3) 0.0313(14) Uani 1 1 d . . .
C48 C 0.3181(5) 0.5581(4) 0.3739(3) 0.0351(15) Uani 1 1 d . . .
H48A H 0.2656 0.5707 0.4175 0.042 Uiso 1 1 calc R . .
B2 B -0.5433(6) 1.1370(4) -0.2970(3) 0.0219(15) Uani 1 1 d . . .
C74 C -0.4240(5) 1.1419(4) -0.3717(3) 0.0272(14) Uani 1 1 d . . .
C75 C -0.4454(6) 1.2003(4) -0.4456(3) 0.0345(15) Uani 1 1 d . . .
H75A H -0.5346 1.2342 -0.4540 0.041 Uiso 1 1 calc R . .
C76 C -0.3430(7) 1.2108(4) -0.5068(4) 0.0471(18) Uani 1 1 d . . .
H76A H -0.3640 1.2509 -0.5547 0.057 Uiso 1 1 calc R . .
C77 C -0.2111(7) 1.1625(5) -0.4974(4) 0.062(2) Uani 1 1 d . . .
H77A H -0.1410 1.1707 -0.5383 0.074 Uiso 1 1 calc R . .
C78 C -0.1826(6) 1.1017(5) -0.4271(4) 0.057(2) Uani 1 1 d . . .
H78A H -0.0930 1.0674 -0.4205 0.068 Uiso 1 1 calc R . .
C79 C -0.2867(6) 1.0908(4) -0.3653(4) 0.0407(17) Uani 1 1 d . . .
H79A H -0.2650 1.0485 -0.3183 0.049 Uiso 1 1 calc R . .
C80 C -0.5235(6) 1.2056(3) -0.2532(3) 0.0282(14) Uani 1 1 d . . .
C81 C -0.6340(6) 1.2483(4) -0.2076(3) 0.0364(15) Uani 1 1 d . . .
H81A H -0.7211 1.2387 -0.2037 0.044 Uiso 1 1 calc R . .
C82 C -0.6183(7) 1.3030(4) -0.1689(3) 0.0428(17) Uani 1 1 d . . .
H82A H -0.6944 1.3296 -0.1401 0.051 Uiso 1 1 calc R . .
C83 C -0.4904(7) 1.3191(4) -0.1723(3) 0.0400(16) Uani 1 1 d . . .
H83A H -0.4797 1.3563 -0.1462 0.048 Uiso 1 1 calc R . .
C84 C -0.3802(6) 1.2787(4) -0.2149(3) 0.0337(15) Uani 1 1 d . . .
H84A H -0.2935 1.2882 -0.2175 0.040 Uiso 1 1 calc R . .
C85 C -0.3963(5) 1.2235(3) -0.2547(3) 0.0282(14) Uani 1 1 d . . .
H85A H -0.3194 1.1976 -0.2835 0.034 Uiso 1 1 calc R . .
C86 C -0.5281(5) 1.0305(4) -0.2397(3) 0.0300(15) Uani 1 1 d . . .
C87 C -0.5597(5) 1.0061(4) -0.1603(3) 0.0360(15) Uani 1 1 d . . .
H87A H -0.5830 1.0533 -0.1380 0.043 Uiso 1 1 calc R . .
C88 C -0.5586(6) 0.9169(4) -0.1131(4) 0.0431(17) Uani 1 1 d . . .
H88A H -0.5773 0.9049 -0.0604 0.052 Uiso 1 1 calc R . .
C89 C -0.5298(6) 0.8451(4) -0.1435(4) 0.0486(19) Uani 1 1 d . . .
H89A H -0.5319 0.7847 -0.1121 0.058 Uiso 1 1 calc R . .
C90 C -0.4979(6) 0.8648(4) -0.2214(4) 0.0432(18) Uani 1 1 d . . .
H90A H -0.4766 0.8171 -0.2431 0.052 Uiso 1 1 calc R . .
C91 C -0.4972(6) 0.9555(4) -0.2681(4) 0.0379(17) Uani 1 1 d . . .
H91A H -0.4751 0.9666 -0.3207 0.046 Uiso 1 1 calc R . .
C92 C -0.6973(5) 1.1730(3) -0.3255(3) 0.0191(12) Uani 1 1 d . . .
C93 C -0.7714(5) 1.1115(4) -0.3260(3) 0.0257(13) Uani 1 1 d . . .
H93A H -0.7340 1.0479 -0.3073 0.031 Uiso 1 1 calc R . .
C94 C -0.8975(5) 1.1401(4) -0.3528(3) 0.0355(15) Uani 1 1 d . . .
H94A H -0.9428 1.0961 -0.3515 0.043 Uiso 1 1 calc R . .
C95 C -0.9561(6) 1.2338(4) -0.3814(3) 0.0376(16) Uani 1 1 d . . .
H95A H -1.0404 1.2534 -0.3999 0.045 Uiso 1 1 calc R . .
C96 C -0.8880(5) 1.2978(4) -0.3821(3) 0.0352(15) Uani 1 1 d . . .
H96A H -0.9268 1.3612 -0.4005 0.042 Uiso 1 1 calc R . .
C97 C -0.7591(5) 1.2668(4) -0.3548(3) 0.0305(14) Uani 1 1 d . . .
H97A H -0.7137 1.3109 -0.3565 0.037 Uiso 1 1 calc R . .
N17 N 0.6677(5) 0.8187(4) 0.2280(3) 0.0425(14) Uani 1 1 d . . .
O7 O 0.7233(6) 0.7669(3) 0.1877(3) 0.0840(18) Uani 1 1 d . . .
O8 O 0.6214(6) 0.9001(3) 0.1974(3) 0.0849(19) Uani 1 1 d . . .
O9 O 0.6607(4) 0.7848(3) 0.2977(2) 0.0507(12) Uani 1 1 d . . .
N18 N 0.1943(5) -0.1678(4) 0.7407(3) 0.0387(14) Uani 1 1 d . . .
O10 O 0.1257(5) -0.0895(3) 0.7168(3) 0.0763(17) Uani 1 1 d . . .
O11 O 0.2740(4) -0.2057(3) 0.6929(2) 0.0590(13) Uani 1 1 d . . .
O12 O 0.1925(4) -0.2109(3) 0.8091(2) 0.0444(12) Uani 1 1 d . . .
N19 N 0.0580(5) 0.6261(3) 0.5314(3) 0.0347(13) Uani 1 1 d . . .
O13 O -0.0469(5) 0.6778(3) 0.5081(3) 0.0845(19) Uani 1 1 d . . .
O14 O 0.0646(5) 0.5430(3) 0.5597(3) 0.0702(15) Uani 1 1 d . . .
O15 O 0.1577(4) 0.6592(3) 0.5261(2) 0.0496(12) Uani 1 1 d . . .
N20 N 0.5010(5) -0.3422(4) 1.0321(3) 0.0408(14) Uani 1 1 d . . .
O16 O 0.5601(5) -0.4088(3) 1.0086(3) 0.0679(15) Uani 1 1 d . . .
O17 O 0.5634(4) -0.2942(3) 1.0467(3) 0.0521(13) Uani 1 1 d . . .
O18 O 0.3712(4) -0.3213(3) 1.0430(2) 0.0506(12) Uani 1 1 d . . .
O100 O 0.4283(5) -0.3798(3) 0.7421(3) 0.0664(14) Uani 1 1 d . . .
C100 C 0.5261(6) -0.3878(4) 0.7867(4) 0.0505(18) Uani 1 1 d . . .
O200 O 0.2312(4) -0.1606(3) 1.0765(3) 0.0680(15) Uani 1 1 d . . .
C200 C 0.3006(7) -0.1389(4) 1.1217(4) 0.062(2) Uani 1 1 d . . .
O300 O 0.9386(4) 0.6235(3) 0.2469(2) 0.0495(12) Uani 1 1 d . . .
C300 C 1.0349(7) 0.6648(5) 0.2610(4) 0.073(2) Uani 1 1 d . . .
C400 C -0.2199(7) 0.8117(5) 0.6189(4) 0.067(2) Uani 1 1 d . . .
O40' O -0.3041(13) 0.8501(11) 0.5700(5) 0.114(6) Uani 0.50 1 d P A 1
O40 O -0.3478(12) 0.7957(9) 0.6198(8) 0.096(4) Uani 0.50 1 d P A 2

loop_
_atom_site_aniso_label
_atom_site_aniso_U_11
_atom_site_aniso_U_22
_atom_site_aniso_U_33
_atom_site_aniso_U_23
_atom_site_aniso_U_13
_atom_site_aniso_U_12
Fe1 0.0229(5) 0.0208(5) 0.0246(5) -0.0065(4) -0.0040(4) -0.0041(4)
Fe2 0.0250(5) 0.0196(5) 0.0249(5) -0.0076(4) -0.0055(4) -0.0027(4)
O1 0.031(2) 0.024(2) 0.031(2) -0.0102(18) -0.0121(18) -0.0021(18)
O3 0.038(2) 0.024(2) 0.024(2) -0.0075(19) -0.0096(19) -0.0030(19)
O2 0.030(2) 0.020(2) 0.029(2) -0.0124(18) -0.0076(18) -0.0025(18)
N1 0.026(3) 0.041(3) 0.028(3) -0.009(2) -0.007(2) -0.009(2)
N2 0.023(3) 0.040(3) 0.030(3) -0.004(2) -0.007(2) -0.010(2)
N3 0.026(3) 0.036(3) 0.023(3) -0.010(2) -0.001(2) 0.001(2)
N4 0.027(3) 0.026(3) 0.031(3) -0.006(2) 0.005(2) -0.008(2)
N5 0.030(3) 0.029(3) 0.027(3) -0.008(2) -0.009(2) -0.009(2)
N6 0.027(3) 0.033(3) 0.038(3) -0.019(3) -0.003(2) -0.006(2)
N7 0.025(3) 0.025(3) 0.025(3) -0.004(2) 0.001(2) -0.008(2)
N8 0.027(3) 0.027(3) 0.025(3) -0.006(2) -0.008(2) -0.001(2)
C1 0.031(4) 0.037(4) 0.044(4) -0.004(3) -0.021(3) 0.006(3)
C2 0.030(4) 0.032(4) 0.047(4) 0.004(3) -0.003(3) 0.005(3)
C3 0.034(4) 0.040(4) 0.037(4) -0.020(3) 0.007(3) 0.000(3)
C4 0.035(4) 0.031(4) 0.041(4) -0.018(3) 0.000(3) -0.002(3)
C5 0.027(4) 0.033(4) 0.042(4) -0.007(3) 0.007(3) -0.010(3)
C6 0.038(4) 0.020(3) 0.048(4) -0.015(3) 0.002(3) -0.012(3)
C7 0.046(4) 0.032(4) 0.048(4) -0.017(3) -0.012(3) -0.014(3)
C8 0.035(4) 0.040(4) 0.041(4) -0.016(3) -0.005(3) -0.018(3)
C9 0.040(4) 0.040(4) 0.037(4) -0.010(3) 0.006(3) -0.020(3)
C10 0.043(4) 0.030(3) 0.029(4) -0.001(3) -0.006(3) -0.008(3)
C11 0.020(3) 0.037(4) 0.039(4) -0.014(3) -0.001(3) -0.003(3)
C12 0.031(4) 0.024(3) 0.036(4) -0.005(3) -0.007(3) -0.001(3)
C13 0.018(3) 0.030(4) 0.033(4) -0.014(3) -0.004(3) -0.005(3)
C14 0.031(3) 0.029(3) 0.028(3) -0.009(3) -0.016(3) -0.007(3)
C15 0.040(4) 0.029(3) 0.019(3) -0.009(3) -0.011(3) -0.008(3)
C16 0.029(3) 0.036(4) 0.021(3) -0.013(3) -0.001(3) -0.009(3)
C17 0.028(3) 0.032(4) 0.035(4) -0.010(3) -0.018(3) -0.007(3)
C18 0.036(4) 0.038(4) 0.041(4) -0.009(3) -0.016(3) -0.010(3)
C19 0.048(5) 0.039(5) 0.050(5) -0.006(4) -0.019(4) -0.015(4)
C20 0.076(6) 0.018(4) 0.077(6) -0.018(4) -0.053(5) 0.007(4)
C21 0.048(4) 0.039(4) 0.045(5) -0.024(4) -0.019(4) 0.004(4)
C22 0.035(4) 0.029(4) 0.037(4) -0.018(3) -0.014(3) -0.002(3)
C23 0.029(4) 0.049(4) 0.038(4) -0.026(4) 0.004(3) 0.001(3)
C24 0.043(4) 0.041(4) 0.023(4) -0.006(3) 0.001(3) -0.021(3)
B1 0.025(4) 0.027(4) 0.027(4) -0.010(3) -0.005(3) -0.011(3)
C49 0.032(4) 0.023(3) 0.030(4) -0.014(3) -0.011(3) -0.005(3)
C50 0.034(4) 0.019(3) 0.044(4) -0.013(3) -0.012(3) -0.003(3)
C51 0.038(4) 0.047(4) 0.042(4) -0.022(3) 0.007(3) -0.016(3)
C52 0.028(4) 0.053(4) 0.061(5) -0.029(4) 0.011(3) -0.011(3)
C53 0.024(4) 0.052(4) 0.067(5) -0.035(4) -0.012(4) 0.002(3)
C54 0.035(4) 0.041(4) 0.039(4) -0.021(3) -0.009(3) -0.001(3)
C55 0.037(4) 0.018(3) 0.027(3) 0.000(3) -0.010(3) -0.007(3)
C56 0.029(3) 0.036(4) 0.033(4) -0.014(3) -0.006(3) -0.002(3)
C57 0.052(5) 0.033(4) 0.037(4) -0.018(3) 0.008(3) -0.005(3)
C58 0.063(5) 0.042(4) 0.043(4) -0.022(3) -0.005(4) -0.024(4)
C59 0.042(4) 0.043(4) 0.042(4) -0.016(3) -0.009(3) -0.017(3)
C60 0.035(4) 0.033(4) 0.033(4) -0.011(3) -0.002(3) -0.013(3)
C61 0.029(3) 0.024(3) 0.035(4) -0.011(3) -0.017(3) -0.003(3)
C62 0.037(4) 0.035(4) 0.040(4) -0.006(3) -0.017(3) -0.012(3)
C63 0.038(4) 0.047(4) 0.041(4) 0.005(4) -0.015(3) -0.025(3)
C64 0.061(5) 0.035(4) 0.062(5) 0.017(4) -0.041(4) -0.020(4)
C65 0.053(5) 0.023(4) 0.076(6) -0.008(4) -0.034(4) -0.005(3)
C66 0.038(4) 0.036(4) 0.055(5) -0.017(4) -0.014(3) -0.007(3)
C67 0.029(3) 0.027(3) 0.018(3) -0.012(3) 0.004(3) -0.009(3)
C68 0.029(4) 0.030(4) 0.042(4) -0.011(3) -0.001(3) -0.003(3)
C69 0.026(4) 0.058(5) 0.055(5) -0.026(4) -0.011(3) -0.010(3)
C70 0.020(4) 0.078(5) 0.055(5) -0.033(4) -0.015(3) 0.001(4)
C72 0.033(4) 0.046(4) 0.033(4) -0.004(3) -0.002(3) 0.003(3)
C73 0.030(4) 0.038(4) 0.035(4) -0.014(3) -0.001(3) -0.007(3)
Fe3 0.0232(5) 0.0191(5) 0.0230(5) -0.0047(4) -0.0059(4) -0.0043(4)
Fe4 0.0230(5) 0.0185(5) 0.0260(5) -0.0045(4) -0.0077(4) -0.0049(4)
O4 0.028(2) 0.018(2) 0.032(2) -0.0103(18) -0.0127(18) -0.0011(17)
O5 0.031(2) 0.021(2) 0.032(2) -0.0059(18) -0.0098(19) -0.0089(18)
O6 0.039(3) 0.018(2) 0.032(2) -0.0078(19) -0.0111(19) -0.0063(19)
N9 0.036(3) 0.027(3) 0.031(3) -0.003(2) -0.005(2) -0.011(2)
N10 0.029(3) 0.036(3) 0.027(3) -0.010(2) 0.000(2) -0.013(2)
N11 0.019(3) 0.030(3) 0.024(3) -0.008(2) -0.010(2) -0.003(2)
N12 0.030(3) 0.024(3) 0.016(3) 0.000(2) 0.000(2) -0.008(2)
N13 0.030(3) 0.032(3) 0.036(3) -0.010(2) -0.010(2) -0.004(2)
N14 0.033(3) 0.036(3) 0.029(3) -0.014(2) -0.006(2) -0.014(2)
N15 0.038(3) 0.032(3) 0.025(3) -0.001(2) -0.009(2) -0.015(2)
N16 0.025(3) 0.020(3) 0.035(3) -0.002(2) -0.011(2) -0.005(2)
C25 0.031(4) 0.030(4) 0.023(3) 0.001(3) -0.013(3) -0.007(3)
C26 0.023(3) 0.029(4) 0.025(3) 0.000(3) -0.002(3) -0.002(3)
C27 0.038(4) 0.038(4) 0.030(4) -0.006(3) 0.006(3) 0.000(3)
C28 0.045(4) 0.029(4) 0.041(4) -0.017(3) 0.001(3) -0.006(3)
C29 0.030(3) 0.024(3) 0.028(4) -0.003(3) -0.002(3) -0.007(3)
C30 0.040(4) 0.021(3) 0.040(4) -0.004(3) -0.010(3) -0.009(3)
C31 0.045(4) 0.033(4) 0.038(4) -0.019(3) -0.001(3) -0.010(3)
C32 0.035(4) 0.025(4) 0.051(5) -0.008(3) -0.006(3) -0.001(3)
C33 0.028(4) 0.040(4) 0.056(5) -0.014(3) 0.001(3) -0.001(3)
C34 0.028(4) 0.030(4) 0.065(5) -0.010(3) -0.017(3) 0.004(3)
C35 0.055(4) 0.034(4) 0.017(3) -0.001(3) 0.001(3) -0.012(3)
C36 0.048(4) 0.024(3) 0.034(4) 0.001(3) -0.012(3) -0.005(3)
C37 0.024(3) 0.032(4) 0.024(4) -0.004(3) -0.004(3) -0.010(3)
C38 0.055(4) 0.027(4) 0.043(4) -0.007(3) -0.024(3) -0.008(3)
C39 0.042(4) 0.030(4) 0.026(4) -0.005(3) -0.021(3) -0.010(3)
C40 0.050(4) 0.038(4) 0.030(4) 0.000(3) -0.014(3) -0.018(3)
C41 0.037(4) 0.048(5) 0.042(4) -0.018(4) -0.006(3) -0.012(3)
C42 0.022(3) 0.036(4) 0.046(4) -0.014(3) -0.015(3) -0.005(3)
C43 0.032(4) 0.043(4) 0.050(5) -0.030(4) -0.009(3) -0.005(3)
C44 0.044(4) 0.030(4) 0.068(5) -0.016(4) -0.026(4) 0.000(3)
C45 0.053(5) 0.043(4) 0.058(5) -0.007(4) -0.019(4) -0.020(4)
C46 0.058(5) 0.048(4) 0.031(4) -0.013(3) -0.007(3) -0.023(4)
C47 0.034(4) 0.031(4) 0.036(4) -0.014(3) -0.011(3) -0.009(3)
C48 0.034(4) 0.047(4) 0.036(4) -0.021(3) -0.011(3) -0.012(3)
B2 0.022(4) 0.020(4) 0.022(4) -0.004(3) -0.008(3) -0.002(3)
C74 0.024(3) 0.032(4) 0.033(4) -0.018(3) -0.007(3) -0.007(3)
C75 0.028(3) 0.039(4) 0.039(4) -0.017(3) 0.002(3) -0.011(3)
C76 0.045(4) 0.065(5) 0.038(4) -0.028(4) 0.017(3) -0.024(4)
C77 0.038(5) 0.115(7) 0.055(5) -0.060(5) 0.021(4) -0.029(4)
C78 0.020(4) 0.095(6) 0.075(6) -0.064(5) -0.002(4) 0.002(4)
C79 0.027(4) 0.056(4) 0.054(5) -0.040(4) -0.006(3) -0.002(3)
C80 0.033(4) 0.024(3) 0.028(3) -0.006(3) -0.001(3) -0.013(3)
C81 0.036(4) 0.046(4) 0.038(4) -0.024(3) 0.011(3) -0.026(3)
C82 0.054(5) 0.044(4) 0.036(4) -0.028(3) 0.017(3) -0.017(3)
C83 0.063(5) 0.033(4) 0.029(4) -0.007(3) -0.009(3) -0.019(4)
C84 0.038(4) 0.034(4) 0.032(4) -0.010(3) -0.009(3) -0.008(3)
C85 0.031(3) 0.026(3) 0.020(3) 0.002(3) -0.006(3) -0.006(3)
C86 0.019(3) 0.034(4) 0.045(4) -0.021(3) -0.017(3) 0.002(3)
C87 0.029(4) 0.045(4) 0.040(4) -0.014(3) -0.008(3) -0.016(3)
C88 0.039(4) 0.047(4) 0.041(4) 0.000(4) -0.013(3) -0.019(3)
C89 0.034(4) 0.039(4) 0.058(5) 0.015(4) -0.023(4) -0.012(3)
C90 0.038(4) 0.029(4) 0.065(5) -0.010(4) -0.027(4) -0.002(3)
C91 0.037(4) 0.024(4) 0.053(5) -0.009(3) -0.027(3) 0.006(3)
C92 0.023(3) 0.022(3) 0.013(3) -0.008(2) 0.005(2) -0.008(2)
C93 0.024(3) 0.019(3) 0.030(3) -0.004(3) -0.005(3) -0.002(3)
C94 0.023(3) 0.036(4) 0.053(4) -0.018(3) -0.009(3) -0.007(3)
C95 0.022(3) 0.040(4) 0.053(4) -0.019(3) -0.015(3) 0.003(3)
C96 0.032(4) 0.016(3) 0.051(4) -0.008(3) -0.009(3) 0.004(3)
C97 0.031(4) 0.023(3) 0.036(4) -0.002(3) -0.002(3) -0.015(3)
N17 0.043(4) 0.041(4) 0.037(4) -0.007(3) -0.006(3) -0.006(3)
O7 0.109(5) 0.078(4) 0.034(3) -0.017(3) -0.004(3) 0.020(3)
O8 0.143(5) 0.044(3) 0.046(3) -0.009(3) -0.026(3) 0.014(3)
O9 0.069(3) 0.048(3) 0.019(3) -0.003(2) 0.004(2) -0.006(2)
N18 0.040(4) 0.035(4) 0.042(4) -0.004(3) -0.010(3) -0.018(3)
O10 0.105(4) 0.027(3) 0.076(4) 0.009(3) -0.030(3) -0.002(3)
O11 0.056(3) 0.080(4) 0.033(3) -0.023(3) 0.003(2) -0.004(3)
O12 0.058(3) 0.039(3) 0.026(3) -0.004(2) 0.005(2) -0.012(2)
N19 0.038(4) 0.020(3) 0.045(3) -0.012(3) -0.008(3) -0.001(3)
O13 0.045(3) 0.062(4) 0.157(6) -0.029(3) -0.057(3) -0.003(3)
O14 0.108(4) 0.036(3) 0.072(4) -0.008(3) -0.017(3) -0.031(3)
O15 0.038(3) 0.047(3) 0.074(3) -0.015(2) -0.016(2) -0.023(2)
N20 0.032(4) 0.042(4) 0.035(3) 0.004(3) -0.006(3) -0.007(3)
O16 0.066(3) 0.051(3) 0.081(4) -0.031(3) 0.003(3) 0.002(3)
O17 0.030(3) 0.050(3) 0.077(4) -0.015(3) -0.015(2) -0.012(2)
O18 0.034(3) 0.055(3) 0.064(3) -0.017(2) -0.014(2) -0.009(2)
O100 0.078(4) 0.073(3) 0.055(3) -0.036(3) -0.019(3) 0.000(3)
C100 0.041(4) 0.059(5) 0.060(5) -0.023(4) -0.019(4) -0.010(3)
O200 0.044(3) 0.067(3) 0.104(4) -0.041(3) -0.030(3) 0.005(2)
C200 0.059(5) 0.062(5) 0.078(6) -0.038(4) -0.032(4) 0.005(4)
O300 0.064(3) 0.053(3) 0.034(3) -0.021(2) 0.002(2) -0.016(2)
C300 0.075(6) 0.085(6) 0.089(6) -0.056(5) 0.005(5) -0.042(5)
C400 0.057(5) 0.084(6) 0.043(5) 0.001(4) -0.008(4) -0.016(4)
O40' 0.055(8) 0.208(15) 0.010(6) 0.020(7) 0.006(5) -0.001(8)
O40 0.062(9) 0.145(13) 0.122(12) -0.104(11) -0.045(9) 0.020(8)

loop_
_atom_type_symbol
_atom_type_description
_atom_type_scat_dispersion_real
_atom_type_scat_dispersion_imag
_atom_type_scat_source
C C 0.0033 0.0016 'International Tables Vol C Tables 4.2.6.8 and 6.1.1.4'
H H 0.0000 0.0000 'International Tables Vol C Tables 4.2.6.8 and 6.1.1.4'
B B 0.0013 0.0007 'International Tables Vol C Tables 4.2.6.8 and 6.1.1.4'
N N 0.0061 0.0033 'International Tables Vol C Tables 4.2.6.8 and 6.1.1.4'
O O 0.0106 0.0060 'International Tables Vol C Tables 4.2.6.8 and 6.1.1.4'
Fe Fe 0.3463 0.8444 'International Tables Vol C Tables 4.2.6.8 and 6.1.1.4'

loop_
_geom_angle_atom_site_label_1
_geom_angle_atom_site_label_2
_geom_angle_atom_site_label_3
_geom_angle
_geom_angle_site_symmetry_1
_geom_angle_site_symmetry_3
_geom_angle_publ_flag
O1 Fe1 O3 96.29(15) . . ?
O1 Fe1 N3 98.80(17) . . ?
O3 Fe1 N3 87.24(16) . . ?
O1 Fe1 N1 96.23(16) . . ?
O3 Fe1 N1 167.34(15) . . ?
N3 Fe1 N1 92.71(16) . . ?
O1 Fe1 N2 106.10(17) . . ?
O3 Fe1 N2 85.14(15) . . ?
N3 Fe1 N2 154.60(16) . . ?
N1 Fe1 N2 89.59(16) . . ?
O1 Fe1 N4 173.53(17) . . ?
O3 Fe1 N4 89.34(16) . . ?
N3 Fe1 N4 78.22(16) . . ?
N1 Fe1 N4 78.27(17) . . ?
N2 Fe1 N4 77.49(16) . . ?
O1 Fe2 O2 99.01(14) . . ?
O1 Fe2 N5 93.18(16) . . ?
O2 Fe2 N5 167.43(15) . . ?
O1 Fe2 N6 98.28(17) . . ?
O2 Fe2 N6 86.20(16) . . ?
N5 Fe2 N6 95.15(17) . . ?
O1 Fe2 N7 106.67(15) . . ?
O2 Fe2 N7 83.01(15) . . ?
N5 Fe2 N7 90.57(16) . . ?
N6 Fe2 N7 154.04(16) . . ?
O1 Fe2 N8 170.05(16) . . ?
O2 Fe2 N8 89.75(15) . . ?
N5 Fe2 N8 78.38(16) . . ?
N6 Fe2 N8 77.47(17) . . ?
N7 Fe2 N8 78.94(16) . . ?
Fe1 O1 Fe2 134.4(2) . . ?
C13 O3 Fe1 134.1(3) . . ?
C13 O2 Fe2 129.2(3) . . ?
C1 N1 Fe1 111.8(3) . . ?
C3 N2 Fe1 114.0(3) . . ?
C5 N3 Fe1 114.1(3) . . ?
C6 N4 C2 111.4(4) . . ?
C6 N4 C4 109.5(4) . . ?
C2 N4 C4 112.3(4) . . ?
C6 N4 Fe1 106.7(3) . . ?
C2 N4 Fe1 110.9(4) . . ?
C4 N4 Fe1 105.7(3) . . ?
C7 N5 Fe2 111.0(3) . . ?
C9 N6 Fe2 115.1(3) . . ?
C11 N7 Fe2 112.0(3) . . ?
C8 N8 C12 112.3(4) . . ?
C8 N8 C10 111.5(4) . . ?
C12 N8 C10 111.8(4) . . ?
C8 N8 Fe2 110.6(3) . . ?
C12 N8 Fe2 105.6(3) . . ?
C10 N8 Fe2 104.6(3) . . ?
N1 C1 C2 110.2(4) . . ?
N4 C2 C1 112.7(5) . . ?
N2 C3 C4 110.1(4) . . ?
N4 C4 C3 109.5(5) . . ?
N3 C5 C6 108.5(4) . . ?
N4 C6 C5 107.9(4) . . ?
N5 C7 C8 110.5(4) . . ?
N8 C8 C7 113.2(5) . . ?
N6 C9 C10 109.0(4) . . ?
N8 C10 C9 109.6(4) . . ?
N7 C11 C12 109.2(4) . . ?
N8 C12 C11 108.4(4) . . ?
O2 C13 O3 125.3(5) . . ?
O2 C13 C14 116.5(5) . . ?
O3 C13 C14 118.2(5) . . ?
C13 C14 C15 113.6(4) . . ?
C16 C15 C24 117.5(5) . . ?
C16 C15 C14 121.5(5) . . ?
C24 C15 C14 120.8(5) . . ?
C15 C16 C17 122.1(5) . . ?
C16 C17 C22 119.4(5) . . ?
C16 C17 C18 122.4(6) . . ?
C22 C17 C18 118.3(5) . . ?
C19 C18 C17 120.7(6) . . ?
C18 C19 C20 121.3(6) . . ?
C21 C20 C19 120.5(6) . . ?
C20 C21 C22 119.7(6) . . ?
C17 C22 C23 118.6(5) . . ?
C17 C22 C21 119.4(6) . . ?
C23 C22 C21 122.0(6) . . ?
C24 C23 C22 120.1(6) . . ?
C23 C24 C15 122.3(5) . . ?
C55 B1 C49 108.3(4) . . ?
C55 B1 C61 107.6(4) . . ?
C49 B1 C61 111.4(4) . . ?
C55 B1 C67 113.1(5) . . ?
C49 B1 C67 108.3(4) . . ?
C61 B1 C67 108.2(4) . . ?
C50 C49 C54 114.4(5) . . ?
C50 C49 B1 122.9(5) . . ?
C54 C49 B1 122.6(5) . . ?
C51 C50 C49 123.7(5) . . ?
C52 C51 C50 119.2(6) . . ?
C51 C52 C53 119.3(6) . . ?
C54 C53 C52 120.7(6) . . ?
C53 C54 C49 122.7(6) . . ?
C60 C55 C56 114.8(5) . . ?
C60 C55 B1 122.4(5) . . ?
C56 C55 B1 122.7(5) . . ?
C57 C56 C55 123.2(5) . . ?
C58 C57 C56 119.6(6) . . ?
C57 C58 C59 119.6(6) . . ?
C58 C59 C60 119.2(6) . . ?
C55 C60 C59 123.5(6) . . ?
C66 C61 C62 114.0(5) . . ?
C66 C61 B1 125.9(5) . . ?
C62 C61 B1 120.0(5) . . ?
C63 C62 C61 123.5(6) . . ?
C64 C63 C62 119.3(6) . . ?
C63 C64 C65 119.7(6) . . ?
C64 C65 C66 120.4(6) . . ?
C65 C66 C61 122.9(6) . . ?
C68 C67 C73 114.4(5) . . ?
C68 C67 B1 122.4(5) . . ?
C73 C67 B1 123.1(5) . . ?
C67 C68 C69 124.7(6) . . ?
C70 C69 C68 118.5(6) . . ?
C72 C70 C69 118.9(6) . . ?
C70 C72 C73 120.6(6) . . ?
C72 C73 C67 122.9(5) . . ?
O4 Fe3 O5 98.06(14) . . ?
O4 Fe3 N9 102.75(16) . . ?
O5 Fe3 N9 84.92(15) . . ?
O4 Fe3 N10 94.25(15) . . ?
O5 Fe3 N10 167.51(16) . . ?
N9 Fe3 N10 90.34(16) . . ?
O4 Fe3 N11 101.57(16) . . ?
O5 Fe3 N11 87.63(14) . . ?
N9 Fe3 N11 155.32(16) . . ?
N10 Fe3 N11 91.98(15) . . ?
O4 Fe3 N12 172.70(16) . . ?
O5 Fe3 N12 89.12(15) . . ?
N9 Fe3 N12 79.11(16) . . ?
N10 Fe3 N12 78.63(16) . . ?
N11 Fe3 N12 77.28(16) . . ?
O4 Fe4 O6 98.12(15) . . ?
O4 Fe4 N14 100.40(16) . . ?
O6 Fe4 N14 84.29(15) . . ?
O4 Fe4 N13 95.93(16) . . ?
O6 Fe4 N13 165.70(15) . . ?
N14 Fe4 N13 95.81(16) . . ?
O4 Fe4 N15 104.66(16) . . ?
O6 Fe4 N15 83.27(16) . . ?
N14 Fe4 N15 153.31(16) . . ?
N13 Fe4 N15 90.63(17) . . ?
O4 Fe4 N16 172.56(16) . . ?
O6 Fe4 N16 88.61(15) . . ?
N14 Fe4 N16 77.02(17) . . ?
N13 Fe4 N16 77.52(16) . . ?
N15 Fe4 N16 79.17(16) . . ?
Fe3 O4 Fe4 132.67(19) . . ?
C37 O5 Fe3 131.5(4) . . ?
C37 O6 Fe4 132.4(4) . . ?
C27 N9 Fe3 112.8(3) . . ?
C25 N10 Fe3 110.5(3) . . ?
C29 N11 Fe3 115.8(3) . . ?
C28 N12 C30 111.9(4) . . ?
C28 N12 C26 110.3(4) . . ?
C30 N12 C26 111.4(4) . . ?
C28 N12 Fe3 106.6(3) . . ?
C30 N12 Fe3 106.4(3) . . ?
C26 N12 Fe3 110.0(3) . . ?
C31 N13 Fe4 110.2(3) . . ?
C35 N14 Fe4 115.5(3) . . ?
C33 N15 Fe4 112.7(3) . . ?
C32 N16 C36 111.9(4) . . ?
C32 N16 C34 109.9(5) . . ?
C36 N16 C34 112.5(4) . . ?
C32 N16 Fe4 111.3(3) . . ?
C36 N16 Fe4 105.3(3) . . ?
C34 N16 Fe4 105.8(3) . . ?
N10 C25 C26 110.0(4) . . ?
C25 C26 N12 113.2(4) . . ?
C28 C27 N9 109.8(4) . . ?
N12 C28 C27 111.1(5) . . ?
N11 C29 C30 108.9(4) . . ?
N12 C30 C29 110.2(4) . . ?
N13 C31 C32 107.9(4) . . ?
N16 C32 C31 112.6(5) . . ?
N15 C33 C34 108.7(4) . . ?
N16 C34 C33 110.0(5) . . ?
N14 C35 C36 108.8(4) . . ?
N16 C36 C35 110.9(5) . . ?
O6 C37 O5 126.0(5) . . ?
O6 C37 C38 114.8(5) . . ?
O5 C37 C38 119.2(5) . . ?
C39 C38 C37 117.1(5) . . ?
C48 C39 C40 117.7(5) . . ?
C48 C39 C38 120.3(6) . . ?
C40 C39 C38 121.9(5) . . ?
C41 C40 C39 122.1(6) . . ?
C40 C41 C42 121.2(6) . . ?
C41 C42 C43 122.7(6) . . ?
C41 C42 C47 118.1(5) . . ?
C43 C42 C47 119.2(5) . . ?
C44 C43 C42 120.2(6) . . ?
C45 C44 C43 120.0(6) . . ?
C46 C45 C44 121.0(6) . . ?
C45 C46 C47 120.5(6) . . ?
C46 C47 C48 122.0(6) . . ?
C46 C47 C42 119.0(5) . . ?
C48 C47 C42 119.0(5) . . ?
C39 C48 C47 121.8(6) . . ?
C86 B2 C74 110.5(5) . . ?
C86 B2 C80 110.5(4) . . ?
C74 B2 C80 107.3(4) . . ?
C86 B2 C92 108.3(4) . . ?
C74 B2 C92 109.6(4) . . ?
C80 B2 C92 110.5(4) . . ?
C75 C74 C79 113.8(5) . . ?
C75 C74 B2 124.0(5) . . ?
C79 C74 B2 122.1(5) . . ?
C76 C75 C74 124.1(6) . . ?
C77 C76 C75 120.1(7) . . ?
C76 C77 C78 119.2(6) . . ?
C77 C78 C79 120.5(6) . . ?
C78 C79 C74 122.2(6) . . ?
C85 C80 C81 114.1(5) . . ?
C85 C80 B2 123.4(5) . . ?
C81 C80 B2 122.4(5) . . ?
C82 C81 C80 123.1(5) . . ?
C81 C82 C83 120.8(6) . . ?
C84 C83 C82 118.3(6) . . ?
C83 C84 C85 120.9(6) . . ?
C84 C85 C80 122.8(5) . . ?
C91 C86 C87 113.8(6) . . ?
C91 C86 B2 121.1(5) . . ?
C87 C86 B2 124.6(5) . . ?
C88 C87 C86 124.2(6) . . ?
C87 C88 C89 120.2(6) . . ?
C90 C89 C88 118.3(6) . . ?
C89 C90 C91 120.5(6) . . ?
C90 C91 C86 122.9(6) . . ?
C97 C92 C93 114.9(5) . . ?
C97 C92 B2 122.5(4) . . ?
C93 C92 B2 122.5(4) . . ?
C94 C93 C92 123.5(5) . . ?
C95 C94 C93 120.0(5) . . ?
C96 C95 C94 119.1(5) . . ?
C95 C96 C97 119.7(5) . . ?
C92 C97 C96 122.7(5) . . ?
O8 N17 O9 122.2(6) . . ?
O8 N17 O7 119.0(6) . . ?
O9 N17 O7 118.8(6) . . ?
O10 N18 O12 122.7(6) . . ?
O10 N18 O11 118.5(6) . . ?
O12 N18 O11 118.8(5) . . ?
O13 N19 O14 119.9(6) . . ?
O13 N19 O15 119.1(5) . . ?
O14 N19 O15 121.1(5) . . ?
O16 N20 O17 123.1(6) . . ?
O16 N20 O18 119.1(6) . . ?
O17 N20 O18 117.8(6) . . ?
O40' C400 O40 50.0(7) . . ?

loop_
_geom_bond_atom_site_label_1
_geom_bond_atom_site_label_2
_geom_bond_distance
_geom_bond_site_symmetry_2
_geom_bond_publ_flag
Fe1 O1 1.773(3) . ?
Fe1 O3 2.036(4) . ?
Fe1 N3 2.149(4) . ?
Fe1 N1 2.149(4) . ?
Fe1 N2 2.179(4) . ?
Fe1 N4 2.238(4) . ?
Fe2 O1 1.790(3) . ?
Fe2 O2 2.054(3) . ?
Fe2 N5 2.147(4) . ?
Fe2 N6 2.150(4) . ?
Fe2 N7 2.162(4) . ?
Fe2 N8 2.266(4) . ?
O3 C13 1.260(6) . ?
O2 C13 1.259(6) . ?
N1 C1 1.476(6) . ?
N2 C3 1.504(6) . ?
N3 C5 1.475(6) . ?
N4 C6 1.494(6) . ?
N4 C2 1.498(6) . ?
N4 C4 1.502(6) . ?
N5 C7 1.468(6) . ?
N6 C9 1.475(6) . ?
N7 C11 1.480(6) . ?
N8 C8 1.480(6) . ?
N8 C12 1.485(6) . ?
N8 C10 1.490(6) . ?
C1 C2 1.501(7) . ?
C3 C4 1.504(7) . ?
C5 C6 1.535(7) . ?
C7 C8 1.535(7) . ?
C9 C10 1.506(7) . ?
C11 C12 1.528(7) . ?
C13 C14 1.506(7) . ?
C14 C15 1.512(6) . ?
C15 C16 1.367(7) . ?
C15 C24 1.424(7) . ?
C16 C17 1.403(7) . ?
C17 C22 1.414(7) . ?
C17 C18 1.417(7) . ?
C18 C19 1.342(8) . ?
C19 C20 1.399(9) . ?
C20 C21 1.356(8) . ?
C21 C22 1.427(7) . ?
C22 C23 1.415(7) . ?
C23 C24 1.353(7) . ?
B1 C55 1.648(8) . ?
B1 C49 1.648(8) . ?
B1 C61 1.656(8) . ?
B1 C67 1.661(8) . ?
C49 C50 1.403(7) . ?
C49 C54 1.414(7) . ?
C50 C51 1.394(7) . ?
C51 C52 1.380(7) . ?
C52 C53 1.384(8) . ?
C53 C54 1.376(8) . ?
C55 C60 1.381(7) . ?
C55 C56 1.402(7) . ?
C56 C57 1.383(7) . ?
C57 C58 1.374(8) . ?
C58 C59 1.384(7) . ?
C59 C60 1.393(7) . ?
C61 C66 1.397(7) . ?
C61 C62 1.412(7) . ?
C62 C63 1.393(7) . ?
C63 C64 1.362(8) . ?
C64 C65 1.377(9) . ?
C65 C66 1.383(8) . ?
C67 C68 1.378(7) . ?
C67 C73 1.385(7) . ?
C68 C69 1.386(7) . ?
C69 C70 1.385(8) . ?
C70 C72 1.366(7) . ?
C72 C73 1.384(7) . ?
Fe3 O4 1.800(3) . ?
Fe3 O5 2.061(3) . ?
Fe3 N9 2.152(4) . ?
Fe3 N10 2.155(4) . ?
Fe3 N11 2.165(4) . ?
Fe3 N12 2.233(4) . ?
Fe4 O4 1.809(3) . ?
Fe4 O6 2.036(4) . ?
Fe4 N14 2.152(4) . ?
Fe4 N13 2.156(4) . ?
Fe4 N15 2.168(4) . ?
Fe4 N16 2.251(4) . ?
O5 C37 1.257(6) . ?
O6 C37 1.254(6) . ?
N9 C27 1.509(6) . ?
N10 C25 1.481(6) . ?
N11 C29 1.479(6) . ?
N12 C28 1.470(6) . ?
N12 C30 1.492(6) . ?
N12 C26 1.509(6) . ?
N13 C31 1.482(6) . ?
N14 C35 1.474(6) . ?
N15 C33 1.478(6) . ?
N16 C32 1.466(7) . ?
N16 C36 1.478(6) . ?
N16 C34 1.500(6) . ?
C25 C26 1.482(7) . ?
C27 C28 1.500(7) . ?
C29 C30 1.523(7) . ?
C31 C32 1.532(7) . ?
C33 C34 1.523(7) . ?
C35 C36 1.482(7) . ?
C37 C38 1.526(7) . ?
C38 C39 1.507(7) . ?
C39 C48 1.379(7) . ?
C39 C40 1.405(8) . ?
C40 C41 1.360(7) . ?
C41 C42 1.399(7) . ?
C42 C43 1.408(7) . ?
C42 C47 1.426(7) . ?
C43 C44 1.386(8) . ?
C44 C45 1.382(8) . ?
C45 C46 1.381(8) . ?
C46 C47 1.395(7) . ?
C47 C48 1.409(7) . ?
B2 C86 1.629(8) . ?
B2 C74 1.644(8) . ?
B2 C80 1.653(8) . ?
B2 C92 1.653(7) . ?
C74 C75 1.396(7) . ?
C74 C79 1.411(7) . ?
C75 C76 1.374(7) . ?
C76 C77 1.361(8) . ?
C77 C78 1.368(9) . ?
C78 C79 1.392(8) . ?
C80 C85 1.401(7) . ?
C80 C81 1.419(7) . ?
C81 C82 1.370(7) . ?
C82 C83 1.388(8) . ?
C83 C84 1.369(7) . ?
C84 C85 1.396(7) . ?
C86 C91 1.395(7) . ?
C86 C87 1.396(7) . ?
C87 C88 1.371(7) . ?
C88 C89 1.376(8) . ?
C89 C90 1.374(8) . ?
C90 C91 1.391(7) . ?
C92 C97 1.389(6) . ?
C92 C93 1.396(6) . ?
C93 C94 1.383(7) . ?
C94 C95 1.379(7) . ?
C95 C96 1.378(7) . ?
C96 C97 1.411(7) . ?
N17 O8 1.205(6) . ?
N17 O9 1.226(6) . ?
N17 O7 1.245(6) . ?
N18 O10 1.211(5) . ?
N18 O12 1.226(6) . ?
N18 O11 1.269(6) . ?
N19 O13 1.208(6) . ?
N19 O14 1.215(5) . ?
N19 O15 1.244(5) . ?
N20 O16 1.230(6) . ?
N20 O17 1.250(6) . ?
N20 O18 1.261(5) . ?
O100 C100 1.396(7) . ?
O200 C200 1.400(7) . ?
O300 C300 1.440(7) . ?
C400 O40' 1.269(12) . ?
C400 O40 1.397(13) . ?
